data_7116479
loop_
_publ_author_name
'He, Fan'
'Braunstein, Pierre'
'Wesolek, Marcel'
'Danopoulos, Andreas A.'

_publ_section_title
;
 Imine-functionalised protic NHC complexes of Ir: direct formation by C-H
 activation.
;
_journal_issue 14
_journal_name_full 'Chemical communications (Cambridge, England)'
_journal_page_first 2814
_journal_paper_doi 10.1039/c4cc10109j
_journal_volume 51
_journal_year 2015
_chemical_formula_moiety 'C50 H68 Ir2 N6'
_chemical_formula_sum 'C50 H68 Ir2 N6'
_chemical_formula_weight 1137.50
_chemical_name_systematic
;
 ?
;
_space_group_crystal_system triclinic
_space_group_IT_number 2
_space_group_name_Hall '-P 1'
_space_group_name_H-M_alt 'P -1'
_symmetry_space_group_name_Hall '-P 1'
_symmetry_space_group_name_H-M 'P -1'
_atom_sites_solution_hydrogens geom
_atom_sites_solution_primary direct
_atom_sites_solution_secondary difmap
_audit_creation_method SHELXL-2013
_audit_update_record
;
2014-12-16 deposited with the CCDC.
2015-01-07 downloaded from the CCDC.
;
_cell_angle_alpha 86.542(2)
_cell_angle_beta 72.600(2)
_cell_angle_gamma 62.575(4)
_cell_formula_units_Z 2
_cell_length_a 12.2904(3)
_cell_length_b 13.3290(5)
_cell_length_c 19.4944(6)
_cell_measurement_reflns_used 30741
_cell_measurement_temperature 173(2)
_cell_measurement_theta_max 27.485
_cell_measurement_theta_min 0.998
_cell_volume 2693.60(18)
_computing_cell_refinement 'Denzo (Nonius B.V., 1998)'
_computing_data_collection 'Collect (Nonius B.V., 1998)'
_computing_data_reduction 'Denzo (Nonius B.V., 1998)'
_computing_molecular_graphics 'PLATON 98 (Spek, 1998)'
_computing_publication_material 'SHELXL-2013 (Sheldrick, 2013)'
_computing_structure_refinement 'SHELXL-2013 (Sheldrick, 2013)'
_computing_structure_solution 'Superflip (Palatinus, 2007)'
_diffrn_ambient_temperature 173(2)
_diffrn_measured_fraction_theta_full 0.996
_diffrn_measured_fraction_theta_max 0.991
_diffrn_measurement_device_type KappaCCD
_diffrn_measurement_method 'phi and omega scans'
_diffrn_radiation_type MoK\a
_diffrn_radiation_wavelength 0.71073
_diffrn_reflns_av_R_equivalents 0.0503
_diffrn_reflns_av_unetI/netI 0.0582
_diffrn_reflns_Laue_measured_fraction_full 0.996
_diffrn_reflns_Laue_measured_fraction_max 0.991
_diffrn_reflns_limit_h_max 15
_diffrn_reflns_limit_h_min -15
_diffrn_reflns_limit_k_max 17
_diffrn_reflns_limit_k_min -13
_diffrn_reflns_limit_l_max 25
_diffrn_reflns_limit_l_min -24
_diffrn_reflns_number 29513
_diffrn_reflns_point_group_measured_fraction_full 0.996
_diffrn_reflns_point_group_measured_fraction_max 0.991
_diffrn_reflns_theta_full 25.242
_diffrn_reflns_theta_max 27.478
_diffrn_reflns_theta_min 1.099
_diffrn_source 'fine-focus sealed tube'
_exptl_absorpt_coefficient_mu 4.970
_exptl_absorpt_correction_T_max 0.33442
_exptl_absorpt_correction_T_min 0.28056
_exptl_absorpt_correction_type multi-scan
_exptl_absorpt_process_details 'MULscanABS in PLATON (Spek, 2003)'
_exptl_crystal_colour red
_exptl_crystal_density_diffrn 1.402
_exptl_crystal_description prism
_exptl_crystal_F_000 1128
_exptl_crystal_size_max 0.35
_exptl_crystal_size_mid 0.18
_exptl_crystal_size_min 0.15
_platon_squeeze_details
;
 The residual electron density was assigned to four molecules of the
 diethyl ether solvent [318/2 = 159 e per asymmetric unit; four molecules
 of C4H10O would give 168e].
;
_refine_diff_density_max 1.529
_refine_diff_density_min -2.862
_refine_diff_density_rms 0.310
_refine_ls_extinction_method none
_refine_ls_goodness_of_fit_ref 1.083
_refine_ls_hydrogen_treatment constr
_refine_ls_matrix_type full
_refine_ls_number_parameters 533
_refine_ls_number_reflns 12243
_refine_ls_number_restraints 0
_refine_ls_restrained_S_all 1.083
_refine_ls_R_factor_all 0.0528
_refine_ls_R_factor_gt 0.0380
_refine_ls_shift/su_max 0.002
_refine_ls_shift/su_mean 0.000
_refine_ls_structure_factor_coef Fsqd
_refine_ls_weighting_details 'w=1/[\s^2^(Fo^2^)+(0.0656P)^2^] where P=(Fo^2^+2Fc^2^)/3'
_refine_ls_weighting_scheme calc
_refine_ls_wR_factor_gt 0.1102
_refine_ls_wR_factor_ref 0.1169
_reflns_Friedel_coverage 0.000
_reflns_number_gt 9499
_reflns_number_total 12243
_reflns_threshold_expression 'I > 2\s(I)'
_cod_data_source_file c4cc10109j2.cif
_cod_data_source_block pbfh140901
_cod_original_cell_volume 2693.61(17)
_cod_database_code 7116479
_shelx_space_group_comment
;
The symmetry employed for this shelxl refinement is uniquely defined
by the following loop, which should always be used as a source of
symmetry information in preference to the above space-group names.
They are only intended as comments.
;
_shelxl_version_number 2013-4

loop_
_space_group_symop_operation_xyz
'x, y, z'
'-x, -y, -z'

loop_
_atom_site_label
_atom_site_type_symbol
_atom_site_fract_x
_atom_site_fract_y
_atom_site_fract_z
_atom_site_U_iso_or_equiv
_atom_site_adp_type
_atom_site_occupancy
_atom_site_site_symmetry_order
_atom_site_calc_flag
_atom_site_refinement_flags_posn
_atom_site_refinement_flags_adp
C1 C 0.1290(5) 0.1457(4) 0.6208(3) 0.0215(11) Uani 1 1 d . .
C2 C -0.0244(5) 0.0931(5) 0.6741(3) 0.0245(12) Uani 1 1 d . .
H2 H -0.0940 0.0885 0.7095 0.029 Uiso 1 1 calc R U
C3 C 0.0366(5) 0.0364(5) 0.6074(3) 0.0261(12) Uani 1 1 d . .
H3 H 0.0178 -0.0145 0.5871 0.031 Uiso 1 1 calc R U
C4 C 0.2209(5) 0.0171(4) 0.5045(3) 0.0223(11) Uani 1 1 d . .
C5 C 0.3553(5) -0.0039(5) 0.4920(3) 0.0287(13) Uani 1 1 d . .
H5A H 0.4033 -0.0766 0.5098 0.043 Uiso 1 1 calc R U
H5B H 0.3546 0.0573 0.5179 0.043 Uiso 1 1 calc R U
H5C H 0.3966 -0.0064 0.4403 0.043 Uiso 1 1 calc R U
C6 C 0.2508(5) -0.0679(5) 0.3930(3) 0.0209(11) Uani 1 1 d . .
C7 C 0.3050(5) -0.1881(5) 0.3871(3) 0.0253(12) Uani 1 1 d . .
C8 C 0.3655(5) -0.2442(5) 0.3179(3) 0.0300(14) Uani 1 1 d . .
H8 H 0.4015 -0.3245 0.3124 0.036 Uiso 1 1 calc R U
C9 C 0.3746(5) -0.1848(5) 0.2559(3) 0.0300(13) Uani 1 1 d . .
H9 H 0.4175 -0.2245 0.2092 0.036 Uiso 1 1 calc R U
C10 C 0.3198(5) -0.0675(5) 0.2644(3) 0.0269(12) Uani 1 1 d . .
H10 H 0.3256 -0.0274 0.2227 0.032 Uiso 1 1 calc R U
C11 C 0.2564(5) -0.0065(5) 0.3320(3) 0.0230(11) Uani 1 1 d . .
C12 C 0.2898(5) -0.2523(5) 0.4533(3) 0.0307(13) Uani 1 1 d . .
H12 H 0.3024 -0.2166 0.4921 0.037 Uiso 1 1 calc R U
C13 C 0.1532(6) -0.2391(6) 0.4809(3) 0.0365(14) Uani 1 1 d . .
H13A H 0.1389 -0.2761 0.4450 0.055 Uiso 1 1 calc R U
H13B H 0.0908 -0.1583 0.4891 0.055 Uiso 1 1 calc R U
H13C H 0.1423 -0.2745 0.5263 0.055 Uiso 1 1 calc R U
C14 C 0.3877(6) -0.3783(5) 0.4420(4) 0.0426(16) Uani 1 1 d . .
H14A H 0.3803 -0.4112 0.4885 0.064 Uiso 1 1 calc R U
H14B H 0.4749 -0.3866 0.4214 0.064 Uiso 1 1 calc R U
H14C H 0.3707 -0.4179 0.4090 0.064 Uiso 1 1 calc R U
C15 C 0.1944(6) 0.1208(5) 0.3384(3) 0.0316(13) Uani 1 1 d . .
H15 H 0.1521 0.1477 0.3909 0.038 Uiso 1 1 calc R U
C16 C 0.0894(6) 0.1729(6) 0.3006(4) 0.0450(17) Uani 1 1 d . .
H16A H 0.1282 0.1478 0.2489 0.068 Uiso 1 1 calc R U
H16B H 0.0495 0.2559 0.3073 0.068 Uiso 1 1 calc R U
H16C H 0.0237 0.1481 0.3215 0.068 Uiso 1 1 calc R U
C17 C 0.2959(7) 0.1630(6) 0.3090(4) 0.0502(18) Uani 1 1 d . .
H17A H 0.3577 0.1343 0.3365 0.075 Uiso 1 1 calc R U
H17B H 0.2532 0.2461 0.3139 0.075 Uiso 1 1 calc R U
H17C H 0.3414 0.1352 0.2580 0.075 Uiso 1 1 calc R U
C18 C 0.0956(5) 0.3755(5) 0.5573(3) 0.0304(13) Uani 1 1 d . .
H18 H 0.0268 0.3632 0.5874 0.036 Uiso 1 1 calc R U
C19 C 0.1990(6) 0.2860(5) 0.5083(3) 0.0303(13) Uani 1 1 d . .
H19 H 0.1936 0.2177 0.5047 0.036 Uiso 1 1 calc R U
C20 C 0.3195(6) 0.2909(6) 0.4602(3) 0.0364(14) Uani 1 1 d . .
H20A H 0.3853 0.2134 0.4383 0.044 Uiso 1 1 calc R U
H20B H 0.2979 0.3386 0.4205 0.044 Uiso 1 1 calc R U
C21 C 0.3761(6) 0.3386(6) 0.5008(4) 0.0413(16) Uani 1 1 d . .
H21A H 0.3389 0.4217 0.4978 0.050 Uiso 1 1 calc R U
H21B H 0.4702 0.3050 0.4773 0.050 Uiso 1 1 calc R U
C22 C 0.3497(6) 0.3143(5) 0.5811(3) 0.0321(14) Uani 1 1 d . .
H22 H 0.4076 0.2441 0.5934 0.038 Uiso 1 1 calc R U
C23 C 0.2442(5) 0.3912(5) 0.6366(3) 0.0290(13) Uani 1 1 d . .
H23 H 0.2378 0.3716 0.6848 0.035 Uiso 1 1 calc R U
C24 C 0.1424(6) 0.5008(5) 0.6252(4) 0.0374(15) Uani 1 1 d . .
H24A H 0.1776 0.5554 0.6131 0.045 Uiso 1 1 calc R U
H24B H 0.0705 0.5316 0.6709 0.045 Uiso 1 1 calc R U
C25 C 0.0890(6) 0.4912(5) 0.5644(3) 0.0362(15) Uani 1 1 d . .
H25A H -0.0016 0.5507 0.5750 0.043 Uiso 1 1 calc R U
H25B H 0.1393 0.5045 0.5180 0.043 Uiso 1 1 calc R U
C26 C 0.1789(4) 0.1848(4) 0.7625(3) 0.0205(11) Uani 1 1 d . .
C27 C 0.3873(5) 0.1354(5) 0.7165(3) 0.0259(12) Uani 1 1 d . .
H27 H 0.4668 0.1248 0.6831 0.031 Uiso 1 1 calc R U
C28 C 0.3696(5) 0.1108(5) 0.7853(3) 0.0273(13) Uani 1 1 d . .
H28 H 0.4332 0.0795 0.8094 0.033 Uiso 1 1 calc R U
C29 C 0.1924(5) 0.1040(5) 0.8818(3) 0.0245(12) Uani 1 1 d . .
C30 C 0.0906(5) 0.0698(6) 0.8881(3) 0.0325(14) Uani 1 1 d . .
H30A H 0.1293 -0.0050 0.8618 0.049 Uiso 1 1 calc R U
H30B H 0.0257 0.1256 0.8674 0.049 Uiso 1 1 calc R U
H30C H 0.0498 0.0662 0.9391 0.049 Uiso 1 1 calc R U
C31 C 0.2276(5) 0.0410(5) 0.9920(3) 0.0266(12) Uani 1 1 d . .
C32 C 0.3156(6) -0.0732(5) 0.9911(3) 0.0329(14) Uani 1 1 d . .
C33 C 0.2990(6) -0.1272(6) 1.0547(4) 0.0415(16) Uani 1 1 d . .
H33 H 0.3581 -0.2043 1.0557 0.050 Uiso 1 1 calc R U
C34 C 0.1977(6) -0.0692(6) 1.1155(4) 0.0432(17) Uani 1 1 d . .
H34 H 0.1856 -0.1074 1.1576 0.052 Uiso 1 1 calc R U
C35 C 0.1132(6) 0.0444(6) 1.1159(3) 0.0370(15) Uani 1 1 d . .
H35 H 0.0465 0.0838 1.1591 0.044 Uiso 1 1 calc R U
C36 C 0.1243(5) 0.1017(5) 1.0542(3) 0.0295(13) Uani 1 1 d . .
C37 C 0.4291(6) -0.1360(6) 0.9241(4) 0.0439(17) Uani 1 1 d . .
H37 H 0.4012 -0.1015 0.8815 0.053 Uiso 1 1 calc R U
C38 C 0.5380(7) -0.1136(8) 0.9245(5) 0.072(3) Uani 1 1 d . .
H38A H 0.5086 -0.0316 0.9272 0.108 Uiso 1 1 calc R U
H38B H 0.6095 -0.1499 0.8800 0.108 Uiso 1 1 calc R U
H38C H 0.5669 -0.1448 0.9663 0.108 Uiso 1 1 calc R U
C39 C 0.4665(9) -0.2613(8) 0.9155(5) 0.087(3) Uani 1 1 d . .
H39A H 0.4947 -0.2984 0.9564 0.131 Uiso 1 1 calc R U
H39B H 0.5369 -0.2966 0.8705 0.131 Uiso 1 1 calc R U
H39C H 0.3921 -0.2696 0.9139 0.131 Uiso 1 1 calc R U
C40 C 0.0315(6) 0.2266(6) 1.0574(3) 0.0382(15) Uani 1 1 d . .
H40 H 0.0517 0.2517 1.0078 0.046 Uiso 1 1 calc R U
C41 C 0.0496(8) 0.2957(7) 1.1072(5) 0.072(3) Uani 1 1 d . .
H41A H 0.0304 0.2727 1.1563 0.108 Uiso 1 1 calc R U
H41B H -0.0087 0.3764 1.1072 0.108 Uiso 1 1 calc R U
H41C H 0.1388 0.2831 1.0906 0.108 Uiso 1 1 calc R U
C42 C -0.1104(6) 0.2482(7) 1.0805(4) 0.057(2) Uani 1 1 d . .
H42A H -0.1207 0.2045 1.0464 0.085 Uiso 1 1 calc R U
H42B H -0.1674 0.3293 1.0805 0.085 Uiso 1 1 calc R U
H42C H -0.1326 0.2245 1.1291 0.085 Uiso 1 1 calc R U
C43 C -0.0394(6) 0.4293(5) 0.8128(3) 0.0315(13) Uani 1 1 d . .
H43 H 0.0474 0.4080 0.7855 0.038 Uiso 1 1 calc R U
C44 C -0.0649(5) 0.3599(5) 0.8663(3) 0.0325(14) Uani 1 1 d . .
H44 H 0.0074 0.2977 0.8751 0.039 Uiso 1 1 calc R U
C45 C -0.1947(5) 0.3753(6) 0.9101(3) 0.0385(15) Uani 1 1 d . .
H45A H -0.2340 0.4393 0.9476 0.046 Uiso 1 1 calc R U
H45B H -0.1849 0.3060 0.9348 0.046 Uiso 1 1 calc R U
C46 C -0.2869(5) 0.3994(5) 0.8643(3) 0.0356(14) Uani 1 1 d . .
H46A H -0.3499 0.3716 0.8880 0.043 Uiso 1 1 calc R U
H46B H -0.3353 0.4824 0.8626 0.043 Uiso 1 1 calc R U
C47 C -0.2167(5) 0.3437(5) 0.7883(3) 0.0282(13) Uani 1 1 d . .
H47 H -0.2005 0.2680 0.7793 0.034 Uiso 1 1 calc R U
C48 C -0.1745(5) 0.3968(5) 0.7309(3) 0.0282(13) Uani 1 1 d . .
H48 H -0.1326 0.3553 0.6847 0.034 Uiso 1 1 calc R U
C49 C -0.1901(6) 0.5162(5) 0.7360(4) 0.0366(15) Uani 1 1 d . .
H49A H -0.2817 0.5714 0.7438 0.044 Uiso 1 1 calc R U
H49B H -0.1390 0.5289 0.6896 0.044 Uiso 1 1 calc R U
C50 C -0.1470(6) 0.5382(5) 0.7974(4) 0.0355(14) Uani 1 1 d . .
H50A H -0.2217 0.5695 0.8417 0.043 Uiso 1 1 calc R U
H50B H -0.1159 0.5954 0.7841 0.043 Uiso 1 1 calc R U
N1 N 0.0325(4) 0.1595(4) 0.6819(2) 0.0208(9) Uani 1 1 d . .
N2 N 0.1328(4) 0.0679(4) 0.5744(2) 0.0208(9) Uani 1 1 d . .
N3 N 0.1743(4) -0.0086(4) 0.4631(2) 0.0213(9) Uani 1 1 d . .
N4 N 0.2710(4) 0.1787(4) 0.7018(2) 0.0233(10) Uani 1 1 d . .
N5 N 0.2400(4) 0.1403(4) 0.8145(2) 0.0226(10) Uani 1 1 d . .
N6 N 0.2516(4) 0.0958(4) 0.9274(2) 0.0260(10) Uani 1 1 d . .
Ir1 Ir 0.21004(2) 0.25125(2) 0.61479(2) 0.02131(7) Uani 1 1 d . .
Ir2 Ir -0.00769(2) 0.27731(2) 0.76142(2) 0.02127(7) Uani 1 1 d . .

loop_
_atom_site_aniso_label
_atom_site_aniso_U_11
_atom_site_aniso_U_22
_atom_site_aniso_U_33
_atom_site_aniso_U_23
_atom_site_aniso_U_13
_atom_site_aniso_U_12
C1 0.027(3) 0.023(3) 0.014(3) 0.000(2) -0.011(2) -0.007(2)
C2 0.027(3) 0.025(3) 0.027(3) 0.005(2) -0.009(2) -0.017(2)
C3 0.025(3) 0.026(3) 0.029(3) 0.003(2) -0.007(2) -0.014(2)
C4 0.027(3) 0.015(3) 0.022(3) 0.002(2) -0.007(2) -0.008(2)
C5 0.026(3) 0.037(3) 0.026(3) -0.004(3) -0.008(2) -0.016(3)
C6 0.026(3) 0.024(3) 0.020(3) 0.001(2) -0.006(2) -0.018(2)
C7 0.028(3) 0.026(3) 0.026(3) 0.000(2) -0.010(2) -0.014(2)
C8 0.023(3) 0.023(3) 0.039(4) -0.009(3) -0.009(2) -0.006(2)
C9 0.027(3) 0.037(3) 0.026(3) -0.008(3) -0.006(2) -0.014(3)
C10 0.029(3) 0.037(3) 0.022(3) 0.003(3) -0.010(2) -0.020(3)
C11 0.027(3) 0.026(3) 0.020(3) 0.003(2) -0.008(2) -0.015(2)
C12 0.041(3) 0.025(3) 0.030(3) 0.009(3) -0.013(3) -0.018(3)
C13 0.045(4) 0.033(4) 0.033(4) 0.008(3) -0.011(3) -0.021(3)
C14 0.043(3) 0.025(3) 0.061(5) 0.012(3) -0.023(3) -0.013(3)
C15 0.046(3) 0.024(3) 0.024(3) 0.004(2) -0.011(3) -0.015(3)
C16 0.046(4) 0.033(4) 0.055(5) 0.010(3) -0.021(3) -0.014(3)
C17 0.059(4) 0.040(4) 0.056(5) 0.002(4) -0.014(4) -0.029(4)
C18 0.036(3) 0.028(3) 0.033(3) 0.013(3) -0.019(3) -0.015(3)
C19 0.052(3) 0.037(3) 0.017(3) 0.010(3) -0.018(3) -0.029(3)
C20 0.056(4) 0.039(4) 0.023(3) 0.005(3) -0.013(3) -0.028(3)
C21 0.051(4) 0.054(4) 0.041(4) 0.016(3) -0.017(3) -0.041(4)
C22 0.039(3) 0.033(3) 0.042(4) 0.015(3) -0.027(3) -0.024(3)
C23 0.035(3) 0.028(3) 0.031(3) 0.000(3) -0.011(3) -0.019(3)
C24 0.045(3) 0.026(3) 0.046(4) 0.001(3) -0.016(3) -0.019(3)
C25 0.046(4) 0.027(3) 0.035(4) 0.007(3) -0.018(3) -0.014(3)
C26 0.018(2) 0.022(3) 0.022(3) 0.001(2) -0.012(2) -0.005(2)
C27 0.026(3) 0.028(3) 0.028(3) 0.006(2) -0.009(2) -0.015(2)
C28 0.016(2) 0.035(3) 0.028(3) 0.005(3) -0.009(2) -0.008(2)
C29 0.025(3) 0.026(3) 0.022(3) 0.003(2) -0.008(2) -0.011(2)
C30 0.035(3) 0.045(4) 0.024(3) 0.005(3) -0.012(3) -0.023(3)
C31 0.028(3) 0.034(3) 0.022(3) 0.005(2) -0.013(2) -0.015(2)
C32 0.035(3) 0.034(3) 0.030(3) 0.005(3) -0.015(3) -0.013(3)
C33 0.047(4) 0.040(4) 0.038(4) 0.015(3) -0.025(3) -0.014(3)
C34 0.055(4) 0.062(5) 0.026(3) 0.020(3) -0.021(3) -0.034(4)
C35 0.038(3) 0.056(4) 0.022(3) 0.006(3) -0.008(3) -0.027(3)
C36 0.032(3) 0.038(4) 0.021(3) 0.002(3) -0.010(2) -0.018(3)
C37 0.044(4) 0.039(4) 0.033(4) 0.002(3) -0.014(3) -0.006(3)
C38 0.049(5) 0.083(7) 0.061(6) -0.001(5) -0.009(4) -0.015(4)
C39 0.081(6) 0.053(6) 0.082(7) -0.017(5) 0.000(5) -0.007(5)
C40 0.043(3) 0.039(4) 0.026(3) 0.001(3) -0.010(3) -0.013(3)
C41 0.078(6) 0.048(5) 0.094(7) -0.016(5) -0.042(5) -0.021(4)
C42 0.038(4) 0.060(5) 0.045(5) -0.001(4) -0.006(3) -0.004(4)
C43 0.033(3) 0.024(3) 0.036(4) -0.005(3) -0.012(3) -0.010(3)
C44 0.033(3) 0.033(3) 0.021(3) -0.010(3) -0.008(2) -0.005(3)
C45 0.035(3) 0.040(4) 0.025(3) -0.005(3) -0.003(3) -0.008(3)
C46 0.026(3) 0.032(3) 0.037(4) -0.008(3) -0.001(3) -0.008(3)
C47 0.024(3) 0.023(3) 0.036(3) 0.001(3) -0.012(2) -0.007(2)
C48 0.021(3) 0.024(3) 0.033(3) -0.009(3) -0.008(2) -0.003(2)
C49 0.035(3) 0.026(3) 0.045(4) 0.001(3) -0.014(3) -0.009(3)
C50 0.034(3) 0.025(3) 0.047(4) -0.003(3) -0.013(3) -0.012(3)
N1 0.025(2) 0.023(2) 0.020(2) 0.0042(19) -0.0128(19) -0.0122(19)
N2 0.027(2) 0.022(2) 0.016(2) 0.0016(18) -0.0053(18) -0.0139(19)
N3 0.026(2) 0.025(2) 0.016(2) 0.0018(19) -0.0055(18) -0.0151(19)
N4 0.023(2) 0.029(3) 0.019(2) 0.005(2) -0.0096(19) -0.011(2)
N5 0.020(2) 0.027(2) 0.017(2) 0.0029(19) -0.0062(18) -0.0082(19)
N6 0.030(2) 0.030(3) 0.019(2) 0.007(2) -0.009(2) -0.014(2)
Ir1 0.02666(12) 0.02306(13) 0.01966(12) 0.00425(9) -0.01057(9) -0.01414(9)
Ir2 0.02160(11) 0.02131(12) 0.02071(13) -0.00045(9) -0.00913(9) -0.00795(9)

loop_
_atom_type_symbol
_atom_type_description
_atom_type_scat_dispersion_real
_atom_type_scat_dispersion_imag
_atom_type_scat_source
C C 0.0033 0.0016 'International Tables Vol C Tables 4.2.6.8 and 6.1.1.4'
H H 0.0000 0.0000 'International Tables Vol C Tables 4.2.6.8 and 6.1.1.4'
N N 0.0061 0.0033 'International Tables Vol C Tables 4.2.6.8 and 6.1.1.4'
Ir Ir -1.4442 7.9887 'International Tables Vol C Tables 4.2.6.8 and 6.1.1.4'

loop_
_geom_angle_atom_site_label_1
_geom_angle_atom_site_label_2
_geom_angle_atom_site_label_3
_geom_angle
N1 C1 N2 105.3(4)
N1 C1 Ir1 116.8(4)
N2 C1 Ir1 137.3(4)
C3 C2 N1 108.3(5)
C3 C2 H2 125.8
N1 C2 H2 125.8
C2 C3 N2 106.3(5)
C2 C3 H3 126.9
N2 C3 H3 126.9
N3 C4 N2 114.8(4)
N3 C4 C5 129.0(5)
N2 C4 C5 116.2(4)
C4 C5 H5A 109.5
C4 C5 H5B 109.5
H5A C5 H5B 109.5
C4 C5 H5C 109.5
H5A C5 H5C 109.5
H5B C5 H5C 109.5
C11 C6 C7 122.0(5)
C11 C6 N3 119.7(5)
C7 C6 N3 117.8(5)
C8 C7 C6 117.5(5)
C8 C7 C12 121.2(5)
C6 C7 C12 121.2(5)
C7 C8 C9 121.7(5)
C7 C8 H8 119.2
C9 C8 H8 119.2
C10 C9 C8 118.8(5)
C10 C9 H9 120.6
C8 C9 H9 120.6
C9 C10 C11 122.3(5)
C9 C10 H10 118.9
C11 C10 H10 118.9
C10 C11 C6 117.8(5)
C10 C11 C15 120.3(5)
C6 C11 C15 121.9(5)
C7 C12 C13 110.5(5)
C7 C12 C14 114.3(5)
C13 C12 C14 109.7(5)
C7 C12 H12 107.4
C13 C12 H12 107.4
C14 C12 H12 107.4
C12 C13 H13A 109.5
C12 C13 H13B 109.5
H13A C13 H13B 109.5
C12 C13 H13C 109.5
H13A C13 H13C 109.5
H13B C13 H13C 109.5
C12 C14 H14A 109.5
C12 C14 H14B 109.5
H14A C14 H14B 109.5
C12 C14 H14C 109.5
H14A C14 H14C 109.5
H14B C14 H14C 109.5
C11 C15 C16 112.0(5)
C11 C15 C17 111.1(5)
C16 C15 C17 110.6(5)
C11 C15 H15 107.7
C16 C15 H15 107.7
C17 C15 H15 107.7
C15 C16 H16A 109.5
C15 C16 H16B 109.5
H16A C16 H16B 109.5
C15 C16 H16C 109.5
H16A C16 H16C 109.5
H16B C16 H16C 109.5
C15 C17 H17A 109.5
C15 C17 H17B 109.5
H17A C17 H17B 109.5
C15 C17 H17C 109.5
H17A C17 H17C 109.5
H17B C17 H17C 109.5
C19 C18 C25 122.7(6)
C19 C18 Ir1 70.7(3)
C25 C18 Ir1 114.2(4)
C19 C18 H18 118.7
C25 C18 H18 118.7
Ir1 C18 H18 85.2
C18 C19 C20 124.4(6)
C18 C19 Ir1 70.9(3)
C20 C19 Ir1 111.1(4)
C18 C19 H19 117.8
C20 C19 H19 117.8
Ir1 C19 H19 88.0
C21 C20 C19 113.0(5)
C21 C20 H20A 109.0
C19 C20 H20A 109.0
C21 C20 H20B 109.0
C19 C20 H20B 109.0
H20A C20 H20B 107.8
C20 C21 C22 112.6(5)
C20 C21 H21A 109.1
C22 C21 H21A 109.1
C20 C21 H21B 109.1
C22 C21 H21B 109.1
H21A C21 H21B 107.8
C23 C22 C21 123.1(6)
C23 C22 Ir1 71.9(3)
C21 C22 Ir1 112.5(4)
C23 C22 H22 118.4
C21 C22 H22 118.4
Ir1 C22 H22 85.6
C22 C23 C24 124.5(6)
C22 C23 Ir1 70.3(3)
C24 C23 Ir1 110.6(4)
C22 C23 H23 117.7
C24 C23 H23 117.7
Ir1 C23 H23 89.1
C23 C24 C25 113.4(5)
C23 C24 H24A 108.9
C25 C24 H24A 108.9
C23 C24 H24B 108.9
C25 C24 H24B 108.9
H24A C24 H24B 107.7
C18 C25 C24 111.9(5)
C18 C25 H25A 109.2
C24 C25 H25A 109.2
C18 C25 H25B 109.2
C24 C25 H25B 109.2
H25A C25 H25B 107.9
N4 C26 N5 106.3(4)
N4 C26 Ir2 116.3(3)
N5 C26 Ir2 136.2(4)
C28 C27 N4 109.1(5)
C28 C27 H27 125.5
N4 C27 H27 125.5
C27 C28 N5 106.5(4)
C27 C28 H28 126.7
N5 C28 H28 126.7
N6 C29 N5 114.7(5)
N6 C29 C30 128.0(5)
N5 C29 C30 117.0(4)
C29 C30 H30A 109.5
C29 C30 H30B 109.5
H30A C30 H30B 109.5
C29 C30 H30C 109.5
H30A C30 H30C 109.5
H30B C30 H30C 109.5
C32 C31 C36 121.9(5)
C32 C31 N6 116.8(5)
C36 C31 N6 121.2(5)
C31 C32 C33 118.1(6)
C31 C32 C37 121.1(6)
C33 C32 C37 120.8(6)
C34 C33 C32 120.4(6)
C34 C33 H33 119.8
C32 C33 H33 119.8
C33 C34 C35 120.7(6)
C33 C34 H34 119.7
C35 C34 H34 119.7
C34 C35 C36 121.2(6)
C34 C35 H35 119.4
C36 C35 H35 119.4
C35 C36 C31 117.5(6)
C35 C36 C40 119.5(5)
C31 C36 C40 122.9(5)
C38 C37 C39 113.8(7)
C38 C37 C32 108.9(6)
C39 C37 C32 112.9(6)
C38 C37 H37 106.9
C39 C37 H37 106.9
C32 C37 H37 106.9
C37 C38 H38A 109.5
C37 C38 H38B 109.5
H38A C38 H38B 109.5
C37 C38 H38C 109.5
H38A C38 H38C 109.5
H38B C38 H38C 109.5
C37 C39 H39A 109.5
C37 C39 H39B 109.5
H39A C39 H39B 109.5
C37 C39 H39C 109.5
H39A C39 H39C 109.5
H39B C39 H39C 109.5
C41 C40 C36 110.6(5)
C41 C40 C42 110.8(6)
C36 C40 C42 111.6(6)
C41 C40 H40 107.9
C36 C40 H40 107.9
C42 C40 H40 107.9
C40 C41 H41A 109.5
C40 C41 H41B 109.5
H41A C41 H41B 109.5
C40 C41 H41C 109.5
H41A C41 H41C 109.5
H41B C41 H41C 109.5
C40 C42 H42A 109.5
C40 C42 H42B 109.5
H42A C42 H42B 109.5
C40 C42 H42C 109.5
H42A C42 H42C 109.5
H42B C42 H42C 109.5
C44 C43 C50 122.4(5)
C44 C43 Ir2 71.0(3)
C50 C43 Ir2 114.3(4)
C44 C43 H43 118.8
C50 C43 H43 118.8
Ir2 C43 H43 84.9
C43 C44 C45 126.0(5)
C43 C44 Ir2 70.4(3)
C45 C44 Ir2 111.0(4)
C43 C44 H44 117.0
C45 C44 H44 117.0
Ir2 C44 H44 88.6
C44 C45 C46 113.1(5)
C44 C45 H45A 108.9
C46 C45 H45A 108.9
C44 C45 H45B 108.9
C46 C45 H45B 108.9
H45A C45 H45B 107.8
C47 C46 C45 112.7(4)
C47 C46 H46A 109.1
C45 C46 H46A 109.1
C47 C46 H46B 109.1
C45 C46 H46B 109.0
H46A C46 H46B 107.8
C48 C47 C46 123.5(5)
C48 C47 Ir2 70.5(3)
C46 C47 Ir2 112.2(4)
C48 C47 H47 118.3
C46 C47 H47 118.3
Ir2 C47 H47 87.3
C47 C48 C49 125.1(5)
C47 C48 Ir2 72.5(3)
C49 C48 Ir2 110.4(3)
C47 C48 H48 117.4
C49 C48 H48 117.4
Ir2 C48 H48 87.0
C48 C49 C50 113.0(5)
C48 C49 H49A 109.0
C50 C49 H49A 109.0
C48 C49 H49B 109.0
C50 C49 H49B 109.0
H49A C49 H49B 107.8
C49 C50 C43 111.9(5)
C49 C50 H50A 109.2
C43 C50 H50A 109.2
C49 C50 H50B 109.2
C43 C50 H50B 109.2
H50A C50 H50B 107.9
C1 N1 C2 110.1(4)
C1 N1 Ir2 116.0(3)
C2 N1 Ir2 133.7(4)
C1 N2 C3 110.0(4)
C1 N2 C4 129.5(4)
C3 N2 C4 120.5(4)
C4 N3 C6 122.5(4)
C26 N4 C27 108.8(4)
C26 N4 Ir1 116.5(3)
C27 N4 Ir1 134.1(4)
C26 N5 C28 109.2(4)
C26 N5 C29 128.0(4)
C28 N5 C29 121.4(4)
C29 N6 C31 119.4(5)
C1 Ir1 N4 88.11(18)
C1 Ir1 C19 91.2(2)
N4 Ir1 C19 163.3(2)
C1 Ir1 C18 96.8(2)
N4 Ir1 C18 158.1(2)
C19 Ir1 C18 38.4(2)
C1 Ir1 C22 159.8(2)
N4 Ir1 C22 93.44(19)
C19 Ir1 C22 81.6(2)
C18 Ir1 C22 89.3(2)
C1 Ir1 C23 162.4(2)
N4 Ir1 C23 87.9(2)
C19 Ir1 C23 97.5(2)
C18 Ir1 C23 81.0(2)
C22 Ir1 C23 37.7(2)
C1 Ir1 Ir2 63.58(14)
N4 Ir1 Ir2 63.16(11)
C19 Ir1 Ir2 130.66(16)
C18 Ir1 Ir2 99.94(17)
C22 Ir1 Ir2 134.41(17)
C23 Ir1 Ir2 99.46(16)
C26 Ir2 N1 87.95(18)
C26 Ir2 C43 95.2(2)
N1 Ir2 C43 160.7(2)
C26 Ir2 C44 91.5(2)
N1 Ir2 C44 160.6(2)
C43 Ir2 C44 38.6(2)
C26 Ir2 C48 161.2(2)
N1 Ir2 C48 89.71(18)
C43 Ir2 C48 81.2(2)
C44 Ir2 C48 96.8(2)
C26 Ir2 C47 161.8(2)
N1 Ir2 C47 93.50(19)
C43 Ir2 C47 89.4(2)
C44 Ir2 C47 81.1(2)
C48 Ir2 C47 37.0(2)
C26 Ir2 Ir1 63.77(15)
N1 Ir2 Ir1 63.49(12)
C43 Ir2 Ir1 100.93(17)
C44 Ir2 Ir1 132.80(17)
C48 Ir2 Ir1 98.62(16)
C47 Ir2 Ir1 132.57(15)

loop_
_geom_bond_atom_site_label_1
_geom_bond_atom_site_label_2
_geom_bond_distance
C1 N1 1.357(7)
C1 N2 1.392(6)
C1 Ir1 2.046(5)
C2 C3 1.356(8)
C2 N1 1.394(7)
C2 H2 0.9500
C3 N2 1.399(7)
C3 H3 0.9500
C4 N3 1.260(6)
C4 N2 1.428(7)
C4 C5 1.486(7)
C5 H5A 0.9800
C5 H5B 0.9800
C5 H5C 0.9800
C6 C11 1.405(7)
C6 C7 1.420(7)
C6 N3 1.432(7)
C7 C8 1.393(8)
C7 C12 1.518(8)
C8 C9 1.408(8)
C8 H8 0.9500
C9 C10 1.386(8)
C9 H9 0.9500
C10 C11 1.392(7)
C10 H10 0.9500
C11 C15 1.501(8)
C12 C13 1.530(8)
C12 C14 1.531(8)
C12 H12 1.0000
C13 H13A 0.9800
C13 H13B 0.9800
C13 H13C 0.9800
C14 H14A 0.9800
C14 H14B 0.9800
C14 H14C 0.9800
C15 C16 1.541(8)
C15 C17 1.543(9)
C15 H15 1.0000
C16 H16A 0.9800
C16 H16B 0.9800
C16 H16C 0.9800
C17 H17A 0.9800
C17 H17B 0.9800
C17 H17C 0.9800
C18 C19 1.402(8)
C18 C25 1.520(8)
C18 Ir1 2.133(5)
C18 H18 0.9500
C19 C20 1.526(8)
C19 Ir1 2.131(5)
C19 H19 0.9500
C20 C21 1.520(8)
C20 H20A 0.9900
C20 H20B 0.9900
C21 C22 1.547(9)
C21 H21A 0.9900
C21 H21B 0.9900
C22 C23 1.405(8)
C22 Ir1 2.162(5)
C22 H22 0.9500
C23 C24 1.481(8)
C23 Ir1 2.183(6)
C23 H23 0.9500
C24 C25 1.553(8)
C24 H24A 0.9900
C24 H24B 0.9900
C25 H25A 0.9900
C25 H25B 0.9900
C26 N4 1.347(7)
C26 N5 1.383(6)
C26 Ir2 2.050(4)
C27 C28 1.338(8)
C27 N4 1.387(6)
C27 H27 0.9500
C28 N5 1.387(6)
C28 H28 0.9500
C29 N6 1.278(6)
C29 N5 1.422(7)
C29 C30 1.489(7)
C30 H30A 0.9800
C30 H30B 0.9800
C30 H30C 0.9800
C31 C32 1.402(8)
C31 C36 1.410(8)
C31 N6 1.439(7)
C32 C33 1.403(9)
C32 C37 1.522(9)
C33 C34 1.376(10)
C33 H33 0.9500
C34 C35 1.385(10)
C34 H34 0.9500
C35 C36 1.392(8)
C35 H35 0.9500
C36 C40 1.516(9)
C37 C38 1.501(10)
C37 C39 1.519(11)
C37 H37 1.0000
C38 H38A 0.9800
C38 H38B 0.9800
C38 H38C 0.9800
C39 H39A 0.9800
C39 H39B 0.9800
C39 H39C 0.9800
C40 C41 1.506(9)
C40 C42 1.553(9)
C40 H40 1.0000
C41 H41A 0.9800
C41 H41B 0.9800
C41 H41C 0.9800
C42 H42A 0.9800
C42 H42B 0.9800
C42 H42C 0.9800
C43 C44 1.412(9)
C43 C50 1.537(8)
C43 Ir2 2.132(6)
C43 H43 0.9500
C44 C45 1.490(8)
C44 Ir2 2.141(5)
C44 H44 0.9500
C45 C46 1.555(8)
C45 H45A 0.9900
C45 H45B 0.9900
C46 C47 1.506(8)
C46 H46A 0.9900
C46 H46B 0.9900
C47 C48 1.385(8)
C47 Ir2 2.194(5)
C47 H47 0.9500
C48 C49 1.518(8)
C48 Ir2 2.168(5)
C48 H48 0.9500
C49 C50 1.537(8)
C49 H49A 0.9900
C49 H49B 0.9900
C50 H50A 0.9900
C50 H50B 0.9900
N1 Ir2 2.058(4)
N4 Ir1 2.066(4)
Ir1 Ir2 3.1844(3)

loop_
_geom_torsion_atom_site_label_1
_geom_torsion_atom_site_label_2
_geom_torsion_atom_site_label_3
_geom_torsion_atom_site_label_4
_geom_torsion
N1 C2 C3 N2 0.6(6)
C11 C6 C7 C8 0.4(7)
N3 C6 C7 C8 172.1(4)
C11 C6 C7 C12 -175.6(5)
N3 C6 C7 C12 -3.9(7)
C6 C7 C8 C9 0.9(7)
C12 C7 C8 C9 176.9(5)
C7 C8 C9 C10 -1.1(8)
C8 C9 C10 C11 0.2(8)
C9 C10 C11 C6 1.0(7)
C9 C10 C11 C15 -177.8(5)
C7 C6 C11 C10 -1.3(7)
N3 C6 C11 C10 -172.9(4)
C7 C6 C11 C15 177.5(5)
N3 C6 C11 C15 5.9(7)
C8 C7 C12 C13 -100.8(6)
C6 C7 C12 C13 75.0(6)
C8 C7 C12 C14 23.4(7)
C6 C7 C12 C14 -160.7(5)
C10 C11 C15 C16 60.0(7)
C6 C11 C15 C16 -118.8(6)
C10 C11 C15 C17 -64.2(7)
C6 C11 C15 C17 117.0(6)
C25 C18 C19 C20 4.0(8)
Ir1 C18 C19 C20 -103.0(5)
C25 C18 C19 Ir1 107.0(5)
C18 C19 C20 C21 47.0(8)
Ir1 C19 C20 C21 -33.7(7)
C19 C20 C21 C22 29.6(8)
C20 C21 C22 C23 -94.1(7)
C20 C21 C22 Ir1 -11.6(7)
C21 C22 C23 C24 3.6(9)
Ir1 C22 C23 C24 -102.0(5)
C21 C22 C23 Ir1 105.5(5)
C22 C23 C24 C25 47.1(8)
Ir1 C23 C24 C25 -32.7(7)
C19 C18 C25 C24 -94.4(7)
Ir1 C18 C25 C24 -12.5(7)
C23 C24 C25 C18 30.0(8)
N4 C27 C28 N5 -0.6(7)
C36 C31 C32 C33 -0.1(9)
N6 C31 C32 C33 176.4(5)
C36 C31 C32 C37 -177.9(6)
N6 C31 C32 C37 -1.4(8)
C31 C32 C33 C34 0.9(9)
C37 C32 C33 C34 178.7(6)
C32 C33 C34 C35 -2.3(10)
C33 C34 C35 C36 3.1(10)
C34 C35 C36 C31 -2.3(9)
C34 C35 C36 C40 -178.7(6)
C32 C31 C36 C35 0.8(8)
N6 C31 C36 C35 -175.6(5)
C32 C31 C36 C40 177.1(5)
N6 C31 C36 C40 0.7(8)
C31 C32 C37 C38 84.9(7)
C33 C32 C37 C38 -92.9(8)
C31 C32 C37 C39 -147.7(7)
C33 C32 C37 C39 34.5(9)
C35 C36 C40 C41 64.9(8)
C31 C36 C40 C41 -111.3(7)
C35 C36 C40 C42 -58.9(7)
C31 C36 C40 C42 124.8(6)
C50 C43 C44 C45 5.1(9)
Ir2 C43 C44 C45 -102.2(6)
C50 C43 C44 Ir2 107.3(5)
C43 C44 C45 C46 45.6(8)
Ir2 C44 C45 C46 -34.8(7)
C44 C45 C46 C47 30.8(8)
C45 C46 C47 C48 -92.4(7)
C45 C46 C47 Ir2 -11.7(7)
C46 C47 C48 C49 1.2(8)
Ir2 C47 C48 C49 -103.0(5)
C46 C47 C48 Ir2 104.3(5)
C47 C48 C49 C50 49.0(7)
Ir2 C48 C49 C50 -33.5(6)
C48 C49 C50 C43 29.7(7)
C44 C43 C50 C49 -93.7(7)
Ir2 C43 C50 C49 -11.5(7)
N2 C1 N1 C2 -0.7(5)
Ir1 C1 N1 C2 171.9(3)
N2 C1 N1 Ir2 -176.7(3)
Ir1 C1 N1 Ir2 -4.0(5)
C3 C2 N1 C1 0.1(6)
C3 C2 N1 Ir2 175.1(4)
N1 C1 N2 C3 1.1(5)
Ir1 C1 N2 C3 -169.2(4)
N1 C1 N2 C4 -175.5(5)
Ir1 C1 N2 C4 14.2(8)
C2 C3 N2 C1 -1.0(6)
C2 C3 N2 C4 175.9(4)
N3 C4 N2 C1 -150.5(5)
C5 C4 N2 C1 32.7(8)
N3 C4 N2 C3 33.2(7)
C5 C4 N2 C3 -143.6(5)
N2 C4 N3 C6 -175.3(4)
C5 C4 N3 C6 1.1(9)
C11 C6 N3 C4 -95.1(6)
C7 C6 N3 C4 93.0(6)
N5 C26 N4 C27 -2.5(6)
Ir2 C26 N4 C27 167.2(4)
N5 C26 N4 Ir1 -175.0(3)
Ir2 C26 N4 Ir1 -5.3(5)
C28 C27 N4 C26 2.0(7)
C28 C27 N4 Ir1 172.6(4)
N4 C26 N5 C28 2.1(6)
Ir2 C26 N5 C28 -164.5(5)
N4 C26 N5 C29 -164.4(5)
Ir2 C26 N5 C29 29.0(9)
C27 C28 N5 C26 -1.0(7)
C27 C28 N5 C29 166.6(5)
N6 C29 N5 C26 -161.7(5)
C30 C29 N5 C26 24.1(8)
N6 C29 N5 C28 33.2(7)
C30 C29 N5 C28 -141.0(6)
N5 C29 N6 C31 -168.9(5)
C30 C29 N6 C31 4.5(9)
C32 C31 N6 C29 97.5(6)
C36 C31 N6 C29 -86.0(7)

loop_
_platon_squeeze_void_nr
_platon_squeeze_void_average_x
_platon_squeeze_void_average_y
_platon_squeeze_void_average_z
_platon_squeeze_void_volume
_platon_squeeze_void_count_electrons
1 -0.004 0.500 1.000 628.5 318.3
